data_7038593
loop_
_publ_author_name
'Singh, Mahabir P.'
'Saleem, Fariha'
'Rao, Gyandshwar K.'
'Kumar, S.'
'Joshi, Hemant'
'Singh, Ajai K.'

_publ_section_title
;
 Palladacycles of unsymmetrical (N,C(-),E) (E = S/Se) pincers based on
 indole: their synthesis, structure and application in the catalysis of
 Heck coupling and allylation of aldehydes.
;
_journal_issue 15
_journal_name_full 'Dalton transactions (Cambridge, England : 2003)'
_journal_page_first 6718
_journal_page_last 6725
_journal_paper_doi 10.1039/c6dt00060f
_journal_volume 45
_journal_year 2016
_chemical_formula_moiety 'C24 H21 Cl N2 Pd Se, C H Cl3'
_chemical_formula_sum 'C25 H22 Cl4 N2 Pd Se'
_chemical_formula_weight 677.61
_chemical_name_systematic
; 
 ? 
;
_space_group_IT_number 14
_symmetry_cell_setting monoclinic
_symmetry_space_group_name_Hall '-P 2yn'
_symmetry_space_group_name_H-M 'P 1 21/n 1'
_atom_sites_solution_hydrogens geom
_atom_sites_solution_primary direct
_atom_sites_solution_secondary difmap
_audit_block_doi 10.5517/cc14q8sx
_audit_creation_method SHELXL-97
_audit_update_record
;
2015-05-09 deposited with the CCDC.
2016-02-25 downloaded from the CCDC.
;
_cell_angle_alpha 90.00
_cell_angle_beta 105.038(5)
_cell_angle_gamma 90.00
_cell_formula_units_Z 4
_cell_length_a 12.113(3)
_cell_length_b 10.113(3)
_cell_length_c 21.744(6)
_cell_measurement_reflns_used 3496
_cell_measurement_temperature 293(2)
_cell_measurement_theta_max 21.78
_cell_measurement_theta_min 2.20
_cell_volume 2572.4(12)
_computing_cell_refinement 'Bruker SMART'
_computing_data_collection 'Bruker SMART'
_computing_data_reduction 'Bruker SAINT'
_computing_molecular_graphics 'Bruker SHELXTL'
_computing_publication_material 'Bruker SHELXTL'
_computing_structure_refinement 'SHELXL-97 (Sheldrick, 1997)'
_computing_structure_solution 'SHELXS-97 (Sheldrick, 1990)'
_diffrn_ambient_temperature 293(2)
_diffrn_measured_fraction_theta_full 1.000
_diffrn_measured_fraction_theta_max 1.000
_diffrn_measurement_device_type 'CCD area detector'
_diffrn_measurement_method 'phi and omega scans'
_diffrn_radiation_monochromator graphite
_diffrn_radiation_source 'fine-focus sealed tube'
_diffrn_radiation_type MoK\a
_diffrn_radiation_wavelength 0.71073
_diffrn_reflns_av_R_equivalents 0.0794
_diffrn_reflns_av_sigmaI/netI 0.0610
_diffrn_reflns_limit_h_max 14
_diffrn_reflns_limit_h_min -14
_diffrn_reflns_limit_k_max 12
_diffrn_reflns_limit_k_min -12
_diffrn_reflns_limit_l_max 25
_diffrn_reflns_limit_l_min -25
_diffrn_reflns_number 23996
_diffrn_reflns_theta_full 25.00
_diffrn_reflns_theta_max 25.00
_diffrn_reflns_theta_min 1.76
_exptl_absorpt_coefficient_mu 2.569
_exptl_absorpt_correction_T_max 0.057
_exptl_absorpt_correction_T_min 0.041
_exptl_absorpt_correction_type multi-scan
_exptl_absorpt_process_details '(SADABS; Sheldrick, 1996)'
_exptl_crystal_colour orange
_exptl_crystal_density_diffrn 1.750
_exptl_crystal_density_meas 1.750
_exptl_crystal_density_method 'not measured'
_exptl_crystal_description cube
_exptl_crystal_F_000 1336.0
_exptl_crystal_size_max 0.30
_exptl_crystal_size_mid 0.28
_exptl_crystal_size_min 0.25
_refine_diff_density_max 1.010
_refine_diff_density_min -0.985
_refine_diff_density_rms 0.114
_refine_ls_extinction_method none
_refine_ls_goodness_of_fit_ref 1.046
_refine_ls_hydrogen_treatment mixed
_refine_ls_matrix_type full
_refine_ls_number_parameters 298
_refine_ls_number_reflns 4527
_refine_ls_number_restraints 0
_refine_ls_restrained_S_all 1.046
_refine_ls_R_factor_all 0.0800
_refine_ls_R_factor_gt 0.0537
_refine_ls_shift/su_max 0.000
_refine_ls_shift/su_mean 0.000
_refine_ls_structure_factor_coef Fsqd
_refine_ls_weighting_details 'calc w=1/[\s^2^(Fo^2^)+(0.0669P)^2^+5.5079P] where P=(Fo^2^+2Fc^2^)/3'
_refine_ls_weighting_scheme calc
_refine_ls_wR_factor_gt 0.1324
_refine_ls_wR_factor_ref 0.1447
_reflns_number_gt 3258
_reflns_number_total 4527
_reflns_threshold_expression >2sigma(I)
_cod_data_source_file c6dt00060f2.cif
_cod_data_source_block mps32m
_cod_depositor_comments
;
The following automatic conversions were performed:

'_symmetry_cell_setting' value 'Monoclinic' changed to 'monoclinic'
according to
/usr/data/users/saulius/crontab/automatic-downloads/rss-feeds/RSC/lib/dictionaries/cif_core.dic
dictionary named 'cif_core.dic' version 2.4.2 from 2011-04-26.

Automatic conversion script
Id: cif_fix_values 4268 2015-11-12 08:31:59Z antanas 

 Adding full bibliography for 7038593--7038596.cif.
;
_cod_original_cell_volume 2572.4(11)
_cod_original_sg_symbol_H-M 'P 21/n'
_cod_database_code 7038593

loop_
_symmetry_equiv_pos_as_xyz
'x, y, z'
'-x+1/2, y+1/2, -z+1/2'
'-x, -y, -z'
'x-1/2, -y-1/2, z-1/2'

loop_
_atom_site_label
_atom_site_type_symbol
_atom_site_fract_x
_atom_site_fract_y
_atom_site_fract_z
_atom_site_U_iso_or_equiv
_atom_site_adp_type
_atom_site_occupancy
_atom_site_symmetry_multiplicity
_atom_site_calc_flag
_atom_site_refinement_flags
Pd1 Pd 0.59625(4) 0.97178(5) 0.30192(2) 0.04012(19) Uani 1 1 d .
Se1 Se 0.78774(6) 0.90328(7) 0.31525(4) 0.0464(2) Uani 1 1 d .
Cl1 Cl 0.65281(18) 1.0812(2) 0.40090(9) 0.0641(6) Uani 1 1 d .
N2 N 0.4273(5) 1.0328(5) 0.2771(3) 0.0418(13) Uani 1 1 d .
N1 N 0.5834(5) 0.7937(6) 0.1863(3) 0.0447(14) Uani 1 1 d .
C8 C 0.3674(6) 0.9749(7) 0.2269(3) 0.0451(16) Uani 1 1 d .
H8 H 0.2892 0.9898 0.2122 0.054 Uiso 1 1 calc R
C10 C 0.5394(6) 0.8761(6) 0.2226(3) 0.0431(16) Uani 1 1 d .
C19 C 0.8094(6) 0.7391(7) 0.3606(3) 0.0460(17) Uani 1 1 d .
C16 C 0.4979(6) 0.7487(7) 0.1356(3) 0.0459(17) Uani 1 1 d .
C6 C 0.4045(5) 1.2719(7) 0.2904(3) 0.0401(15) Uani 1 1 d .
C12 C 0.2976(7) 0.7745(8) 0.0937(4) 0.057(2) Uani 1 1 d .
H12 H 0.2279 0.8119 0.0947 0.069 Uiso 1 1 calc R
C15 C 0.5046(7) 0.6629(8) 0.0876(4) 0.060(2) Uani 1 1 d .
H15 H 0.5740 0.6262 0.0856 0.072 Uiso 1 1 calc R
C17 C 0.7011(6) 0.7424(8) 0.2026(4) 0.0536(19) Uani 1 1 d .
H17A H 0.7172 0.7073 0.1643 0.064 Uiso 1 1 calc R
H17B H 0.7066 0.6699 0.2324 0.064 Uiso 1 1 calc R
C7 C 0.3781(6) 1.1342(6) 0.3087(3) 0.0441(17) Uani 1 1 d .
H7A H 0.4072 1.1238 0.3544 0.053 Uiso 1 1 calc R
H7B H 0.2959 1.1225 0.2982 0.053 Uiso 1 1 calc R
C1 C 0.4500(6) 1.3643(8) 0.3364(4) 0.0508(18) Uani 1 1 d .
H1 H 0.4693 1.3402 0.3791 0.061 Uiso 1 1 calc R
C20 C 0.9149(7) 0.6806(8) 0.3718(4) 0.066(2) Uani 1 1 d .
H20 H 0.9719 0.7179 0.3558 0.079 Uiso 1 1 calc R
C11 C 0.3943(6) 0.8064(7) 0.1397(3) 0.0450(17) Uani 1 1 d .
C3 C 0.4427(7) 1.5306(8) 0.2570(4) 0.060(2) Uani 1 1 d .
H3 H 0.4541 1.6173 0.2457 0.073 Uiso 1 1 calc R
C9 C 0.4246(6) 0.8882(7) 0.1950(3) 0.0434(17) Uani 1 1 d .
C22 C 0.8526(9) 0.5128(9) 0.4304(4) 0.071(2) Uani 1 1 d .
H22 H 0.8673 0.4355 0.4543 0.085 Uiso 1 1 calc R
C5 C 0.3807(6) 1.3115(8) 0.2285(3) 0.0521(19) Uani 1 1 d .
H5 H 0.3497 1.2507 0.1965 0.063 Uiso 1 1 calc R
C4 C 0.4010(7) 1.4375(9) 0.2118(4) 0.060(2) Uani 1 1 d .
H4 H 0.3861 1.4601 0.1690 0.072 Uiso 1 1 calc R
C24 C 0.7263(7) 0.6841(8) 0.3842(4) 0.061(2) Uani 1 1 d .
H24 H 0.6545 0.7231 0.3764 0.074 Uiso 1 1 calc R
C18 C 0.7901(6) 0.8429(8) 0.2311(4) 0.055(2) Uani 1 1 d .
H18A H 0.7803 0.9187 0.2029 0.066 Uiso 1 1 calc R
H18B H 0.8648 0.8054 0.2333 0.066 Uiso 1 1 calc R
C14 C 0.4048(8) 0.6336(8) 0.0425(4) 0.070(2) Uani 1 1 d .
H14 H 0.4069 0.5764 0.0093 0.084 Uiso 1 1 calc R
C2 C 0.4673(7) 1.4927(8) 0.3194(5) 0.067(2) Uani 1 1 d .
H2 H 0.4963 1.5546 0.3511 0.081 Uiso 1 1 calc R
C13 C 0.3026(8) 0.6869(9) 0.0456(4) 0.071(2) Uani 1 1 d .
H13 H 0.2360 0.6640 0.0152 0.085 Uiso 1 1 calc R
C21 C 0.9353(8) 0.5665(9) 0.4067(4) 0.072(3) Uani 1 1 d .
H21 H 1.0063 0.5257 0.4143 0.086 Uiso 1 1 calc R
C23 C 0.7498(9) 0.5702(10) 0.4195(4) 0.079(3) Uani 1 1 d .
H23 H 0.6936 0.5326 0.4361 0.095 Uiso 1 1 calc R
Cl3 Cl 0.3921(4) 0.8521(4) 0.3994(2) 0.1785(19) Uani 1 1 d .
Cl2 Cl 0.4812(6) 0.6613(8) 0.4856(2) 0.275(4) Uani 1 1 d .
C25 C 0.3716(8) 0.7669(11) 0.4626(4) 0.086(3) Uani 1 1 d .
H25 H 0.3688 0.8274 0.4973 0.104 Uiso 1 1 calc R
Cl4 Cl 0.2544(6) 0.6786(9) 0.4421(2) 0.317(5) Uani 1 1 d .

loop_
_atom_site_aniso_label
_atom_site_aniso_U_11
_atom_site_aniso_U_22
_atom_site_aniso_U_33
_atom_site_aniso_U_23
_atom_site_aniso_U_13
_atom_site_aniso_U_12
Pd1 0.0412(3) 0.0333(3) 0.0479(3) -0.0010(2) 0.0153(2) -0.0004(2)
Se1 0.0416(4) 0.0395(4) 0.0593(5) 0.0011(3) 0.0149(3) -0.0019(3)
Cl1 0.0648(12) 0.0752(14) 0.0536(12) -0.0148(10) 0.0180(10) -0.0052(11)
N2 0.042(3) 0.037(3) 0.050(3) -0.002(3) 0.017(3) 0.000(3)
N1 0.044(3) 0.038(3) 0.052(3) -0.005(3) 0.012(3) 0.005(3)
C8 0.040(4) 0.042(4) 0.056(4) 0.003(4) 0.017(3) -0.002(3)
C10 0.049(4) 0.028(4) 0.055(4) -0.004(3) 0.018(3) 0.001(3)
C19 0.050(4) 0.042(4) 0.046(4) 0.000(3) 0.012(3) 0.001(3)
C16 0.060(5) 0.036(4) 0.042(4) -0.002(3) 0.014(4) -0.001(3)
C6 0.034(3) 0.044(4) 0.043(4) -0.002(3) 0.011(3) 0.005(3)
C12 0.051(4) 0.063(5) 0.058(5) 0.000(4) 0.014(4) -0.007(4)
C15 0.073(5) 0.049(5) 0.055(5) -0.009(4) 0.011(4) 0.009(4)
C17 0.054(4) 0.054(5) 0.056(5) 0.000(4) 0.020(4) 0.013(4)
C7 0.047(4) 0.039(4) 0.053(4) 0.001(3) 0.025(3) 0.000(3)
C1 0.050(4) 0.054(5) 0.048(4) -0.001(4) 0.013(3) -0.004(4)
C20 0.053(5) 0.062(6) 0.087(6) 0.019(5) 0.024(4) 0.009(4)
C11 0.051(4) 0.036(4) 0.048(4) 0.002(3) 0.014(3) -0.003(3)
C3 0.052(5) 0.046(5) 0.087(6) 0.017(5) 0.025(4) 0.004(4)
C9 0.043(4) 0.037(4) 0.055(4) 0.002(3) 0.020(3) -0.001(3)
C22 0.091(7) 0.056(6) 0.064(6) 0.017(4) 0.016(5) 0.019(5)
C5 0.063(5) 0.048(5) 0.048(4) -0.004(4) 0.018(4) 0.010(4)
C4 0.060(5) 0.060(6) 0.061(5) 0.016(4) 0.018(4) 0.012(4)
C24 0.054(5) 0.060(6) 0.069(5) 0.012(4) 0.016(4) 0.003(4)
C18 0.048(4) 0.060(5) 0.062(5) 0.007(4) 0.024(4) 0.007(4)
C14 0.102(7) 0.053(5) 0.053(5) -0.012(4) 0.014(5) 0.011(5)
C2 0.056(5) 0.058(6) 0.087(7) -0.018(5) 0.016(5) -0.019(4)
C13 0.072(6) 0.078(6) 0.052(5) -0.017(5) -0.005(4) -0.005(5)
C21 0.073(6) 0.069(6) 0.072(6) 0.000(5) 0.015(5) 0.026(5)
C23 0.085(7) 0.076(7) 0.082(7) 0.027(5) 0.033(5) 0.002(5)
Cl3 0.197(4) 0.137(3) 0.216(5) 0.076(3) 0.078(4) -0.017(3)
Cl2 0.333(8) 0.396(9) 0.092(3) 0.038(4) 0.050(4) 0.241(8)
C25 0.088(7) 0.097(8) 0.069(6) -0.007(6) 0.011(5) -0.001(6)
Cl4 0.291(7) 0.538(12) 0.093(3) 0.061(5) -0.003(3) -0.296(8)

loop_
_atom_type_symbol
_atom_type_description
_atom_type_scat_dispersion_real
_atom_type_scat_dispersion_imag
_atom_type_scat_source
C C 0.0033 0.0016 'International Tables Vol C Tables 4.2.6.8 and 6.1.1.4'
H H 0.0000 0.0000 'International Tables Vol C Tables 4.2.6.8 and 6.1.1.4'
N N 0.0061 0.0033 'International Tables Vol C Tables 4.2.6.8 and 6.1.1.4'
Cl Cl 0.1484 0.1585 'International Tables Vol C Tables 4.2.6.8 and 6.1.1.4'
Se Se -0.0929 2.2259 'International Tables Vol C Tables 4.2.6.8 and 6.1.1.4'
Pd Pd -0.9988 1.0072 'International Tables Vol C Tables 4.2.6.8 and 6.1.1.4'

loop_
_geom_angle_atom_site_label_1
_geom_angle_atom_site_label_2
_geom_angle_atom_site_label_3
_geom_angle
C10 Pd1 N2 79.5(3)
C10 Pd1 Cl1 175.4(2)
N2 Pd1 Cl1 97.56(16)
C10 Pd1 Se1 94.2(2)
N2 Pd1 Se1 172.18(15)
Cl1 Pd1 Se1 88.97(6)
C19 Se1 C18 100.4(3)
C19 Se1 Pd1 108.4(2)
C18 Se1 Pd1 103.4(2)
C8 N2 C7 121.0(6)
C8 N2 Pd1 112.8(4)
C7 N2 Pd1 126.1(5)
C10 N1 C16 110.0(6)
C10 N1 C17 125.6(6)
C16 N1 C17 123.8(6)
N2 C8 C9 117.4(6)
N2 C8 H8 121.3
C9 C8 H8 121.3
N1 C10 C9 108.1(6)
N1 C10 Pd1 136.4(5)
C9 C10 Pd1 115.5(5)
C24 C19 C20 120.2(7)
C24 C19 Se1 122.2(6)
C20 C19 Se1 117.5(6)
C15 C16 N1 129.4(7)
C15 C16 C11 122.6(7)
N1 C16 C11 108.0(6)
C5 C6 C1 117.5(7)
C5 C6 C7 121.9(7)
C1 C6 C7 120.6(6)
C11 C12 C13 120.4(8)
C11 C12 H12 119.8
C13 C12 H12 119.8
C16 C15 C14 117.5(8)
C16 C15 H15 121.2
C14 C15 H15 121.2
N1 C17 C18 114.2(6)
N1 C17 H17A 108.7
C18 C17 H17A 108.7
N1 C17 H17B 108.7
C18 C17 H17B 108.7
H17A C17 H17B 107.6
N2 C7 C6 112.9(5)
N2 C7 H7A 109.0
C6 C7 H7A 109.0
N2 C7 H7B 109.0
C6 C7 H7B 109.0
H7A C7 H7B 107.8
C6 C1 C2 120.4(7)
C6 C1 H1 119.8
C2 C1 H1 119.8
C21 C20 C19 119.2(8)
C21 C20 H20 120.4
C19 C20 H20 120.4
C12 C11 C16 117.7(7)
C12 C11 C9 137.6(7)
C16 C11 C9 104.8(6)
C4 C3 C2 117.8(8)
C4 C3 H3 121.1
C2 C3 H3 121.1
C10 C9 C8 114.5(7)
C10 C9 C11 109.1(6)
C8 C9 C11 136.5(7)
C23 C22 C21 120.3(8)
C23 C22 H22 119.8
C21 C22 H22 119.8
C6 C5 C4 122.0(7)
C6 C5 H5 119.0
C4 C5 H5 119.0
C3 C4 C5 121.0(8)
C3 C4 H4 119.5
C5 C4 H4 119.5
C19 C24 C23 119.2(8)
C19 C24 H24 120.4
C23 C24 H24 120.4
C17 C18 Se1 114.8(5)
C17 C18 H18A 108.6
Se1 C18 H18A 108.6
C17 C18 H18B 108.6
Se1 C18 H18B 108.6
H18A C18 H18B 107.5
C13 C14 C15 121.2(8)
C13 C14 H14 119.4
C15 C14 H14 119.4
C3 C2 C1 121.3(8)
C3 C2 H2 119.3
C1 C2 H2 119.3
C14 C13 C12 120.5(8)
C14 C13 H13 119.7
C12 C13 H13 119.7
C22 C21 C20 120.4(8)
C22 C21 H21 119.8
C20 C21 H21 119.8
C22 C23 C24 120.7(9)
C22 C23 H23 119.6
C24 C23 H23 119.6
Cl4 C25 Cl2 107.3(8)
Cl4 C25 Cl3 110.8(6)
Cl2 C25 Cl3 107.2(6)
Cl4 C25 H25 110.5
Cl2 C25 H25 110.5
Cl3 C25 H25 110.5

loop_
_geom_bond_atom_site_label_1
_geom_bond_atom_site_label_2
_geom_bond_distance
Pd1 C10 1.942(7)
Pd1 N2 2.070(5)
Pd1 Cl1 2.358(2)
Pd1 Se1 2.3654(10)
Se1 C19 1.914(7)
Se1 C18 1.937(7)
N2 C8 1.285(9)
N2 C7 1.446(8)
N1 C10 1.348(8)
N1 C16 1.379(9)
N1 C17 1.472(8)
C8 C9 1.407(9)
C8 H8 0.9300
C10 C9 1.370(9)
C19 C24 1.361(10)
C19 C20 1.372(10)
C16 C15 1.377(10)
C16 C11 1.408(10)
C6 C5 1.363(9)
C6 C1 1.375(10)
C6 C7 1.506(9)
C12 C11 1.368(10)
C12 C13 1.384(11)
C12 H12 0.9300
C15 C14 1.377(11)
C15 H15 0.9300
C17 C18 1.494(10)
C17 H17A 0.9700
C17 H17B 0.9700
C7 H7A 0.9700
C7 H7B 0.9700
C1 C2 1.380(11)
C1 H1 0.9300
C20 C21 1.368(11)
C20 H20 0.9300
C11 C9 1.427(10)
C3 C4 1.359(11)
C3 C2 1.368(12)
C3 H3 0.9300
C22 C23 1.339(12)
C22 C21 1.352(13)
C22 H22 0.9300
C5 C4 1.365(11)
C5 H5 0.9300
C4 H4 0.9300
C24 C23 1.372(11)
C24 H24 0.9300
C18 H18A 0.9700
C18 H18B 0.9700
C14 C13 1.368(12)
C14 H14 0.9300
C2 H2 0.9300
C13 H13 0.9300
C21 H21 0.9300
C23 H23 0.9300
Cl3 C25 1.694(10)
Cl2 C25 1.677(11)
C25 Cl4 1.637(11)
C25 H25 0.9800

loop_
_geom_torsion_atom_site_label_1
_geom_torsion_atom_site_label_2
_geom_torsion_atom_site_label_3
_geom_torsion_atom_site_label_4
_geom_torsion
C10 Pd1 Se1 C19 -88.3(3)
Cl1 Pd1 Se1 C19 88.4(2)
C10 Pd1 Se1 C18 17.6(3)
Cl1 Pd1 Se1 C18 -165.7(3)
C10 Pd1 N2 C8 4.4(5)
Cl1 Pd1 N2 C8 -172.0(5)
C10 Pd1 N2 C7 -172.3(5)
Cl1 Pd1 N2 C7 11.2(5)
C7 N2 C8 C9 173.2(6)
Pd1 N2 C8 C9 -3.8(8)
C16 N1 C10 C9 -1.3(8)
C17 N1 C10 C9 -172.8(6)
C16 N1 C10 Pd1 176.1(6)
C17 N1 C10 Pd1 4.6(11)
N2 Pd1 C10 N1 178.4(8)
Se1 Pd1 C10 N1 3.1(7)
N2 Pd1 C10 C9 -4.3(5)
Se1 Pd1 C10 C9 -179.6(5)
C18 Se1 C19 C24 -112.9(7)
Pd1 Se1 C19 C24 -4.9(7)
C18 Se1 C19 C20 70.3(7)
Pd1 Se1 C19 C20 178.3(6)
C10 N1 C16 C15 -179.6(7)
C17 N1 C16 C15 -7.9(12)
C10 N1 C16 C11 0.5(8)
C17 N1 C16 C11 172.1(6)
N1 C16 C15 C14 179.6(7)
C11 C16 C15 C14 -0.4(12)
C10 N1 C17 C18 -42.1(9)
C16 N1 C17 C18 147.5(7)
C8 N2 C7 C6 -97.9(7)
Pd1 N2 C7 C6 78.6(7)
C5 C6 C7 N2 54.0(9)
C1 C6 C7 N2 -128.4(7)
C5 C6 C1 C2 1.8(10)
C7 C6 C1 C2 -175.9(7)
C24 C19 C20 C21 0.0(13)
Se1 C19 C20 C21 176.9(7)
C13 C12 C11 C16 0.9(11)
C13 C12 C11 C9 -179.7(8)
C15 C16 C11 C12 0.1(11)
N1 C16 C11 C12 -179.9(6)
C15 C16 C11 C9 -179.4(7)
N1 C16 C11 C9 0.6(7)
N1 C10 C9 C8 -178.3(6)
Pd1 C10 C9 C8 3.7(8)
N1 C10 C9 C11 1.7(8)
Pd1 C10 C9 C11 -176.3(4)
N2 C8 C9 C10 0.3(9)
N2 C8 C9 C11 -179.7(7)
C12 C11 C9 C10 179.2(8)
C16 C11 C9 C10 -1.4(8)
C12 C11 C9 C8 -0.9(15)
C16 C11 C9 C8 178.6(8)
C1 C6 C5 C4 0.1(10)
C7 C6 C5 C4 177.8(7)
C2 C3 C4 C5 2.3(12)
C6 C5 C4 C3 -2.2(12)
C20 C19 C24 C23 0.5(13)
Se1 C19 C24 C23 -176.2(7)
N1 C17 C18 Se1 68.2(7)
C19 Se1 C18 C17 58.7(6)
Pd1 Se1 C18 C17 -53.3(6)
C16 C15 C14 C13 -0.4(13)
C4 C3 C2 C1 -0.3(12)
C6 C1 C2 C3 -1.7(12)
C15 C14 C13 C12 1.5(14)
C11 C12 C13 C14 -1.7(13)
C23 C22 C21 C20 0.4(15)
C19 C20 C21 C22 -0.5(14)
C21 C22 C23 C24 0.2(15)
C19 C24 C23 C22 -0.6(14)
